data_4323957
loop_
_publ_author_name
'Michael Ruf'
'Heinrich Vahrenkamp'

_publ_section_title
;
 Small Molecule Chemistry of the Pyrazolylborate-Zinc Unit TpCum,MeZn
;
_journal_name_full 'Inorganic Chemistry'
_journal_page_first 6571
_journal_page_last 6578
_journal_paper_doi 10.1021/ic960335a
_journal_volume 35
_journal_year 1996
_chemical_compound_source Benzene
_chemical_formula_sum 'C78 H92 B2 N12 S Zn2'
_chemical_formula_weight 1382.06
_chemical_name_systematic Bis[Hydro-tris(3-cumyl-5-methyl-pyrazol-1-yl)-borato-zink]-sulfid
_space_group_IT_number 14
_symmetry_cell_setting monoclinic
_symmetry_space_group_name_Hall '-P 2yn'
_symmetry_space_group_name_H-M 'P 1 21/n 1'
_atom_sites_solution_hydrogens geom
_atom_sites_solution_primary direct
_atom_sites_solution_secondary difmap
_audit_creation_method SHELXL
_cell_angle_alpha 90.00
_cell_angle_beta 105.230(10)
_cell_angle_gamma 90.00
_cell_formula_units_Z 4
_cell_length_a 21.114(2)
_cell_length_b 15.3780(10)
_cell_length_c 23.424(2)
_cell_measurement_reflns_used 25
_cell_measurement_temperature 293(2)
_cell_measurement_theta_max 18
_cell_measurement_theta_min 10.4
_cell_volume 7338.4(11)
_computing_cell_refinement 'NONIUS EXPRESS'
_computing_data_collection 'NONIUS EXPRESS'
_computing_data_reduction 'CADFOR (E. Keller, 1976, 1981)'
_computing_molecular_graphics 'SCHAKAL (E. Keller, 1992)'
_computing_structure_refinement 'SHELXL-93 (Sheldrick, 1993)'
_computing_structure_solution 'SHELXS-86 (Sheldrick, 1990)'
_diffrn_ambient_temperature 293(2)
_diffrn_measurement_device Nonius-Turbo-CAD4
_diffrn_measurement_method Omega-2Theta
_diffrn_radiation_monochromator graphite
_diffrn_radiation_source 'fine-focus sealed tube'
_diffrn_radiation_type MoK\a
_diffrn_radiation_wavelength 0.71073
_diffrn_reflns_av_R_equivalents 0.0529
_diffrn_reflns_av_sigmaI/netI 0.1788
_diffrn_reflns_limit_h_max 23
_diffrn_reflns_limit_h_min -25
_diffrn_reflns_limit_k_max 0
_diffrn_reflns_limit_k_min -18
_diffrn_reflns_limit_l_max 27
_diffrn_reflns_limit_l_min 0
_diffrn_reflns_number 13102
_diffrn_reflns_theta_max 24.92
_diffrn_reflns_theta_min 2.24
_diffrn_standards_interval_count 200
_diffrn_standards_interval_time 3600
_diffrn_standards_number 2
_exptl_absorpt_coefficient_mu 0.733
_exptl_absorpt_correction_T_max None
_exptl_absorpt_correction_T_min None
_exptl_absorpt_correction_type none
_exptl_crystal_colour colourless
_exptl_crystal_density_diffrn 1.251
_exptl_crystal_density_meas 1.26
_exptl_crystal_density_method floating
_exptl_crystal_description rod
_exptl_crystal_F_000 2920
_exptl_crystal_size_max 0.6
_exptl_crystal_size_mid 0.3
_exptl_crystal_size_min 0.3
_refine_diff_density_max 0.430
_refine_diff_density_min -0.446
_refine_diff_density_rms 0.068
_refine_ls_extinction_method none
_refine_ls_goodness_of_fit_all 1.073
_refine_ls_goodness_of_fit_obs 1.079
_refine_ls_hydrogen_treatment constr
_refine_ls_matrix_type full
_refine_ls_number_parameters 856
_refine_ls_number_reflns 12738
_refine_ls_number_restraints 0
_refine_ls_restrained_S_all 1.087
_refine_ls_restrained_S_obs 1.079
_refine_ls_R_factor_all 0.2264
_refine_ls_R_factor_obs 0.0548
_refine_ls_shift/esd_max -5.462
_refine_ls_shift/esd_mean 0.033
_refine_ls_structure_factor_coef Fsqd
_refine_ls_weighting_details 'w=1/[\s^2^(Fo^2^)+(0.0355P)^2^+14.8536P] where P=(Fo^2^+2Fc^2^)/3'
_refine_ls_weighting_scheme calc
_refine_ls_wR_factor_all 0.1733
_refine_ls_wR_factor_obs 0.1076
_reflns_number_observed 5454
_reflns_number_total 12770
_reflns_observed_criterion >2sigma(I)
_cod_data_source_file ic960335a_5.cif
_cod_data_source_block r34
_cod_depositor_comments
;
The following automatic conversions were performed:

'_exptl_absorpt_correction_type' value 'None' changed to 'none'
according to the built-in table from CIF Core dictionary named
'cif_core.dic' version 2.4.1 from 2010-06-29.

'_geom_bond_publ_flag'
value 'Y' changed to 'y' according to the built-in table from CIF
Core dictionary named 'cif_core.dic' version 2.4.1 from 2010-06-29
(110 times).

'_geom_angle_publ_flag' value 'Y' changed to 'y'
according to the built-in table from CIF Core dictionary named
'cif_core.dic' version 2.4.1 from 2010-06-29 (175 times).

Automatic conversion script
Id: cif_fix_values 1715 2011-07-08 13:25:40Z adriana 

The following automatic conversions were performed:

'_refine_ls_weighting_scheme' value 'calc
w=1/[\s^2^(Fo^2^)+(0.0355P)^2^+14.8536P] where P=(Fo^2^+2Fc^2^)/3'
was changed to 'calc'. New tag '_refine_ls_weighting_details' was
created. The value of the new tag was set to
'w=1/[\s^2^(Fo^2^)+(0.0355P)^2^+14.8536P] where P=(Fo^2^+2Fc^2^)/3'.

Automatic conversion script
Id: cif_fix_values 3143 2015-03-26 13:38:13Z robertas 
;
_cod_database_code 4323957

loop_
_symmetry_equiv_pos_as_xyz
'x, y, z'
'-x+1/2, y+1/2, -z+1/2'
'-x, -y, -z'
'x-1/2, -y-1/2, z-1/2'

loop_
_atom_site_aniso_label
_atom_site_aniso_U_11
_atom_site_aniso_U_22
_atom_site_aniso_U_33
_atom_site_aniso_U_23
_atom_site_aniso_U_13
_atom_site_aniso_U_12
Zn1 0.0520(5) 0.0590(5) 0.0370(4) 0.0003(4) 0.0124(4) -0.0056(5)
S1 0.0611(12) 0.094(2) 0.0391(9) 0.0053(10) 0.0207(8) 0.0083(11)
N1 0.056(4) 0.064(4) 0.041(3) 0.002(3) 0.011(3) -0.003(3)
N2 0.057(4) 0.062(4) 0.032(3) -0.001(3) 0.016(3) -0.002(3)
N3 0.058(4) 0.053(4) 0.039(3) -0.001(3) 0.012(3) -0.002(3)
N4 0.064(4) 0.063(4) 0.036(3) -0.002(3) 0.007(3) -0.003(3)
C1 0.069(5) 0.055(5) 0.039(4) 0.002(4) 0.001(4) 0.006(4)
C2 0.060(5) 0.065(5) 0.051(5) -0.005(4) -0.002(4) -0.007(4)
C3 0.056(5) 0.050(5) 0.053(4) -0.004(4) 0.006(4) -0.002(4)
C4 0.085(6) 0.081(6) 0.044(4) -0.004(4) 0.000(4) -0.007(5)
C5 0.048(4) 0.052(5) 0.059(5) 0.007(4) 0.005(4) -0.005(4)
C6 0.050(5) 0.155(9) 0.069(6) 0.018(6) 0.006(4) -0.017(6)
C7 0.064(6) 0.160(10) 0.081(6) 0.006(6) 0.012(5) -0.030(6)
C8 0.066(6) 0.066(6) 0.076(6) 0.010(5) 0.015(5) -0.005(4)
C9 0.052(6) 0.213(13) 0.096(8) -0.008(8) 0.019(6) -0.028(7)
C10 0.066(6) 0.187(11) 0.067(6) -0.017(7) 0.005(5) -0.030(7)
C11 0.081(7) 0.097(7) 0.127(8) -0.013(7) 0.043(6) -0.018(6)
C12 0.090(8) 0.171(11) 0.122(9) 0.003(8) 0.052(7) 0.001(7)
C13 0.056(6) 0.242(15) 0.143(10) -0.032(10) 0.024(6) -0.005(8)
N5 0.058(4) 0.054(4) 0.037(3) 0.001(3) 0.013(3) 0.002(3)
C14 0.059(5) 0.056(5) 0.046(4) -0.003(4) 0.022(4) -0.002(4)
C15 0.054(5) 0.063(5) 0.056(4) -0.003(4) 0.022(4) 0.001(4)
C16 0.050(4) 0.055(5) 0.045(4) -0.002(4) 0.014(3) -0.002(4)
C17 0.091(6) 0.086(6) 0.061(5) 0.004(4) 0.044(4) -0.008(5)
C18 0.051(4) 0.050(4) 0.047(4) 0.002(3) 0.015(3) 0.001(4)
C19 0.064(5) 0.069(5) 0.062(5) 0.009(4) 0.027(4) 0.004(4)
C20 0.075(6) 0.082(6) 0.076(5) 0.017(5) 0.044(5) 0.009(5)
C21 0.064(5) 0.068(5) 0.054(4) 0.000(4) 0.018(4) 0.012(4)
C22 0.053(5) 0.084(6) 0.070(5) 0.012(5) 0.013(4) 0.014(4)
C23 0.054(5) 0.079(6) 0.063(5) 0.012(4) 0.024(4) 0.013(4)
C24 0.102(7) 0.086(7) 0.063(5) 0.020(5) 0.031(5) 0.024(5)
C25 0.165(10) 0.113(8) 0.075(6) 0.032(6) 0.038(7) -0.005(8)
C26 0.116(8) 0.130(9) 0.057(5) 0.021(6) 0.015(5) 0.013(6)
N6 0.058(4) 0.057(4) 0.042(3) 0.003(3) 0.014(3) -0.003(3)
C27 0.073(5) 0.055(5) 0.050(4) 0.010(4) 0.020(4) -0.003(4)
C28 0.082(6) 0.046(5) 0.074(5) 0.010(4) 0.025(5) -0.005(4)
C29 0.046(4) 0.061(5) 0.052(4) 0.002(4) 0.016(3) -0.001(4)
C30 0.111(7) 0.081(6) 0.060(5) 0.014(4) 0.026(5) -0.008(5)
C31 0.057(5) 0.046(5) 0.057(5) -0.002(4) 0.020(4) -0.004(4)
C32 0.108(7) 0.064(6) 0.056(5) 0.009(4) 0.027(5) 0.017(5)
C33 0.130(8) 0.067(6) 0.074(6) 0.003(5) 0.040(6) 0.018(5)
C34 0.099(6) 0.049(5) 0.072(6) -0.007(4) 0.035(5) -0.003(5)
C35 0.085(6) 0.065(6) 0.053(5) 0.002(4) 0.014(4) -0.005(5)
C36 0.059(5) 0.055(5) 0.058(4) -0.008(4) 0.012(4) -0.002(4)
C37 0.124(8) 0.063(6) 0.070(6) -0.014(5) 0.036(6) 0.002(5)
C38 0.148(10) 0.153(11) 0.102(8) -0.066(8) 0.032(8) -0.046(8)
C39 0.122(8) 0.127(9) 0.077(6) -0.009(6) 0.046(6) 0.007(7)
B1 0.066(6) 0.071(7) 0.044(5) 0.000(4) 0.025(4) -0.010(5)
Zn2 0.0497(5) 0.0594(5) 0.0381(4) 0.0022(4) 0.0153(3) 0.0015(4)
N101 0.052(4) 0.055(4) 0.046(3) 0.000(3) 0.016(3) 0.002(3)
N102 0.053(4) 0.065(4) 0.038(3) 0.004(3) 0.015(3) 0.004(3)
N103 0.053(4) 0.062(4) 0.040(3) 0.008(3) 0.019(3) 0.002(3)
N104 0.055(4) 0.061(4) 0.047(3) 0.011(3) 0.020(3) 0.002(3)
C101 0.047(4) 0.069(5) 0.047(4) 0.019(4) 0.016(3) 0.011(4)
C102 0.055(5) 0.058(5) 0.067(5) 0.020(4) 0.021(4) -0.006(4)
C103 0.038(4) 0.055(5) 0.060(5) 0.012(4) 0.012(3) 0.000(4)
C104 0.080(6) 0.094(6) 0.059(5) 0.028(5) 0.032(4) 0.007(5)
C105 0.047(4) 0.061(5) 0.065(5) 0.002(4) 0.017(4) -0.001(4)
C106 0.079(6) 0.078(6) 0.124(8) -0.044(6) 0.052(6) -0.024(5)
C107 0.103(8) 0.097(7) 0.142(9) -0.044(7) 0.074(7) -0.036(6)
C108 0.065(5) 0.085(7) 0.095(6) -0.020(5) 0.034(5) -0.015(5)
C109 0.079(6) 0.090(7) 0.090(6) -0.018(5) 0.022(5) -0.033(5)
C110 0.074(6) 0.096(7) 0.084(6) -0.011(5) 0.031(5) -0.037(5)
C111 0.104(8) 0.093(8) 0.101(8) -0.033(6) 0.027(6) -0.009(6)
C112 0.271(19) 0.334(23) 0.078(8) -0.035(11) 0.000(10) 0.170(17)
C113 0.350(21) 0.141(12) 0.092(8) -0.012(8) 0.041(10) 0.111(13)
N105 0.059(4) 0.062(4) 0.037(3) 0.000(3) 0.013(3) 0.001(3)
C114 0.075(6) 0.062(5) 0.039(4) -0.003(4) 0.007(4) 0.009(4)
C115 0.068(6) 0.073(6) 0.047(4) -0.005(4) -0.002(4) 0.000(4)
C116 0.053(5) 0.053(5) 0.047(4) 0.003(4) 0.007(4) 0.001(4)
C117 0.108(7) 0.098(7) 0.051(5) -0.017(5) 0.020(5) 0.014(6)
C118 0.045(5) 0.074(6) 0.045(4) 0.007(4) 0.002(3) 0.002(4)
C119 0.051(5) 0.093(7) 0.056(5) -0.004(5) 0.006(4) 0.008(4)
C120 0.062(6) 0.138(9) 0.065(5) -0.024(5) 0.006(5) 0.013(6)
C121 0.046(5) 0.185(12) 0.060(5) -0.015(7) 0.002(4) -0.012(7)
C122 0.061(6) 0.148(10) 0.085(7) -0.002(7) 0.006(5) -0.031(6)
C123 0.060(5) 0.102(7) 0.080(6) -0.004(5) 0.009(5) -0.012(5)
C124 0.053(6) 0.562(31) 0.068(7) -0.034(12) 0.023(5) -0.007(12)
C125 0.081(8) 0.230(15) 0.184(12) -0.064(11) 0.056(8) -0.001(9)
C126 0.162(11) 0.143(10) 0.129(9) -0.002(8) 0.091(8) -0.007(9)
N106 0.053(4) 0.065(4) 0.045(3) 0.004(3) 0.020(3) 0.007(3)
C127 0.059(5) 0.072(5) 0.051(4) 0.008(4) 0.026(4) 0.010(4)
C128 0.054(5) 0.075(6) 0.062(5) 0.012(4) 0.026(4) 0.020(4)
C129 0.048(4) 0.061(5) 0.047(4) 0.007(4) 0.012(4) 0.001(4)
C130 0.093(6) 0.118(8) 0.073(5) 0.000(5) 0.040(5) 0.037(6)
C131 0.043(4) 0.056(4) 0.046(4) 0.009(3) 0.011(3) 0.007(3)
C132 0.044(5) 0.115(7) 0.059(5) 0.013(5) 0.015(4) 0.003(4)
C133 0.045(4) 0.142(9) 0.054(5) 0.013(5) 0.004(4) 0.002(5)
C134 0.057(5) 0.095(6) 0.048(4) 0.015(5) 0.007(4) 0.016(5)
C135 0.062(5) 0.122(7) 0.050(4) 0.022(5) 0.025(4) 0.006(5)
C136 0.046(4) 0.111(7) 0.063(5) 0.021(5) 0.009(4) 0.001(5)
C137 0.085(6) 0.127(9) 0.054(5) 0.021(5) 0.011(4) 0.000(6)
C138 0.233(15) 0.198(13) 0.097(8) 0.088(9) 0.068(9) 0.110(12)
C139 0.126(8) 0.194(12) 0.067(6) 0.033(7) 0.041(6) 0.036(8)
B101 0.073(6) 0.076(7) 0.031(4) 0.010(4) 0.023(4) 0.016(5)

loop_
_atom_site_label
_atom_site_type_symbol
_atom_site_fract_x
_atom_site_fract_y
_atom_site_fract_z
_atom_site_U_iso_or_equiv
_atom_site_thermal_displace_type
_atom_site_occupancy
_atom_site_calc_flag
_atom_site_refinement_flags
_atom_site_disorder_group
Zn1 Zn 0.04174(4) 0.16083(5) 0.17920(3) 0.0492(2) Uani 1 d . .
S1 S 0.04960(9) 0.13396(14) 0.27245(7) 0.0632(6) Uani 1 d . .
N1 N -0.0305(3) 0.1350(4) 0.1005(2) 0.0538(15) Uani 1 d . .
N2 N 0.1141(3) 0.0892(4) 0.1462(2) 0.0492(14) Uani 1 d . .
N3 N 0.0667(3) 0.2789(4) 0.1468(2) 0.0500(14) Uani 1 d . .
N4 N -0.0048(3) 0.1422(4) 0.0524(2) 0.056(2) Uani 1 d . .
C1 C -0.0492(4) 0.1125(5) 0.0037(3) 0.057(2) Uani 1 d . .
C2 C -0.1041(4) 0.0887(5) 0.0198(3) 0.062(2) Uani 1 d . .
H2 H -0.1427(4) 0.0670(5) -0.0050(3) 0.074 Uiso 1 calc R .
C3 C -0.0918(4) 0.1028(4) 0.0804(3) 0.054(2) Uani 1 d . .
C4 C -0.0354(4) 0.1061(5) -0.0559(3) 0.073(2) Uani 1 d . .
H4A H -0.0738(4) 0.0849(5) -0.0843(3) 0.110 Uiso 1 calc R .
H4B H 0.0004(4) 0.0667(5) -0.0537(3) 0.110 Uiso 1 calc R .
H4C H -0.0242(4) 0.1625(5) -0.0678(3) 0.110 Uiso 1 calc R .
C5 C -0.1363(3) 0.0874(4) 0.1185(3) 0.055(2) Uani 1 d . .
C6 C -0.1177(4) 0.0863(6) 0.1783(4) 0.093(3) Uani 1 d . .
H6 H -0.0738(4) 0.0963(6) 0.1975(4) 0.111 Uiso 1 calc R .
C7 C -0.1609(4) 0.0710(7) 0.2120(4) 0.103(3) Uani 1 d . .
H7 H -0.1452(4) 0.0732(7) 0.2530(4) 0.123 Uiso 1 calc R .
C8 C -0.2244(4) 0.0530(5) 0.1888(4) 0.070(2) Uani 1 d . .
C9 C -0.2442(4) 0.0536(8) 0.1287(4) 0.120(4) Uani 1 d . .
H9 H -0.2880(4) 0.0422(8) 0.1101(4) 0.145 Uiso 1 calc R .
C10 C -0.2015(4) 0.0703(7) 0.0942(4) 0.109(4) Uani 1 d . .
H10 H -0.2175(4) 0.0700(7) 0.0533(4) 0.131 Uiso 1 calc R .
C11 C -0.2713(4) 0.0328(6) 0.2266(5) 0.099(3) Uani 1 d . .
H11 H -0.2710(4) -0.0307(6) 0.2304(5) 0.118 Uiso 1 calc R .
C12 C -0.2490(5) 0.0670(7) 0.2886(4) 0.123(4) Uani 1 d . .
H12A H -0.2056(5) 0.0458(7) 0.3069(4) 0.185 Uiso 1 calc R .
H12B H -0.2785(5) 0.0475(7) 0.3109(4) 0.185 Uiso 1 calc R .
H12C H -0.2485(5) 0.1294(7) 0.2878(4) 0.185 Uiso 1 calc R .
C13 C -0.3404(4) 0.0564(9) 0.1978(5) 0.148(5) Uani 1 d . .
H13A H -0.3551(4) 0.0253(9) 0.1611(5) 0.221 Uiso 1 calc R .
H13B H -0.3434(4) 0.1178(9) 0.1901(5) 0.221 Uiso 1 calc R .
H13C H -0.3675(4) 0.0413(9) 0.2234(5) 0.221 Uiso 1 calc R .
N5 N 0.1173(3) 0.1252(3) 0.0933(2) 0.0496(14) Uani 1 d . .
C14 C 0.1712(3) 0.0948(5) 0.0785(3) 0.052(2) Uani 1 d . .
C15 C 0.2028(3) 0.0382(5) 0.1217(3) 0.056(2) Uani 1 d . .
H15 H 0.2412(3) 0.0075(5) 0.1232(3) 0.067 Uiso 1 calc R .
C16 C 0.1660(3) 0.0356(4) 0.1630(3) 0.050(2) Uani 1 d . .
C17 C 0.1884(4) 0.1204(5) 0.0223(3) 0.075(2) Uani 1 d . .
H17A H 0.2280(4) 0.0913(5) 0.0203(3) 0.112 Uiso 1 calc R .
H17B H 0.1949(4) 0.1822(5) 0.0220(3) 0.112 Uiso 1 calc R .
H17C H 0.1533(4) 0.1041(5) -0.0111(3) 0.112 Uiso 1 calc R .
C18 C 0.1782(3) -0.0211(4) 0.2155(3) 0.049(2) Uani 1 d . .
C19 C 0.1301(4) -0.0425(5) 0.2426(3) 0.063(2) Uani 1 d . .
H19 H 0.0881(4) -0.0199(5) 0.2282(3) 0.076 Uiso 1 calc R .
C20 C 0.1434(4) -0.0980(5) 0.2916(3) 0.073(2) Uani 1 d . .
H20 H 0.1099(4) -0.1118(5) 0.3090(3) 0.088 Uiso 1 calc R .
C21 C 0.2050(4) -0.1327(5) 0.3149(3) 0.061(2) Uani 1 d . .
C22 C 0.2529(4) -0.1121(5) 0.2868(3) 0.070(2) Uani 1 d . .
H22 H 0.2948(4) -0.1355(5) 0.3009(3) 0.084 Uiso 1 calc R .
C23 C 0.2401(3) -0.0575(5) 0.2383(3) 0.064(2) Uani 1 d . .
H23 H 0.2735(3) -0.0447(5) 0.2204(3) 0.076 Uiso 1 calc R .
C24 C 0.2217(4) -0.1887(6) 0.3699(3) 0.082(3) Uani 1 d . .
H24 H 0.2559(4) -0.2297(6) 0.3661(3) 0.098 Uiso 1 calc R .
C25 C 0.1649(5) -0.2411(6) 0.3786(4) 0.117(4) Uani 1 d . .
H25A H 0.1333(5) -0.2030(6) 0.3884(4) 0.175 Uiso 1 calc R .
H25B H 0.1804(5) -0.2819(6) 0.4102(4) 0.175 Uiso 1 calc R .
H25C H 0.1447(5) -0.2720(6) 0.3428(4) 0.175 Uiso 1 calc R .
C26 C 0.2504(4) -0.1318(6) 0.4240(3) 0.102(3) Uani 1 d . .
H26A H 0.2212(4) -0.0842(6) 0.4246(3) 0.154 Uiso 1 calc R .
H26B H 0.2923(4) -0.1097(6) 0.4220(3) 0.154 Uiso 1 calc R .
H26C H 0.2558(4) -0.1659(6) 0.4593(3) 0.154 Uiso 1 calc R .
N6 N 0.0651(3) 0.2732(4) 0.0876(2) 0.0519(15) Uani 1 d . .
C27 C 0.0657(3) 0.3541(5) 0.0650(3) 0.059(2) Uani 1 d . .
C28 C 0.0667(4) 0.4124(5) 0.1090(3) 0.067(2) Uani 1 d . .
H28 H 0.0669(4) 0.4727(5) 0.1058(3) 0.080 Uiso 1 calc R .
C29 C 0.0675(3) 0.3649(5) 0.1596(3) 0.053(2) Uani 1 d . .
C30 C 0.0622(4) 0.3715(5) 0.0005(3) 0.083(3) Uani 1 d . .
H30A H 0.0638(4) 0.4330(5) -0.0058(3) 0.125 Uiso 1 calc R .
H30B H 0.0218(4) 0.3485(5) -0.0239(3) 0.125 Uiso 1 calc R .
H30C H 0.0986(4) 0.3439(5) -0.0095(3) 0.125 Uiso 1 calc R .
C31 C 0.0679(3) 0.3989(5) 0.2184(3) 0.053(2) Uani 1 d . .
C32 C 0.0389(4) 0.4785(5) 0.2226(3) 0.075(2) Uani 1 d . .
H32 H 0.0214(4) 0.5102(5) 0.1883(3) 0.090 Uiso 1 calc R .
C33 C 0.0353(4) 0.5120(6) 0.2759(4) 0.088(3) Uani 1 d . .
H33 H 0.0151(4) 0.5656(6) 0.2767(4) 0.105 Uiso 1 calc R .
C34 C 0.0607(4) 0.4688(5) 0.3281(4) 0.071(2) Uani 1 d . .
C35 C 0.0907(4) 0.3892(5) 0.3240(3) 0.068(2) Uani 1 d . .
H35 H 0.1085(4) 0.3579(5) 0.3585(3) 0.082 Uiso 1 calc R .
C36 C 0.0950(3) 0.3549(5) 0.2705(3) 0.058(2) Uani 1 d . .
H36 H 0.1162(3) 0.3021(5) 0.2696(3) 0.070 Uiso 1 calc R .
C37 C 0.0531(5) 0.5025(5) 0.3867(4) 0.084(3) Uani 1 d . .
H37 H 0.0355(5) 0.5617(5) 0.3798(4) 0.100 Uiso 1 calc R .
C38 C 0.1167(5) 0.5082(7) 0.4334(4) 0.134(4) Uani 1 d . .
H38A H 0.1472(5) 0.5426(7) 0.4190(4) 0.202 Uiso 1 calc R .
H38B H 0.1343(5) 0.4509(7) 0.4428(4) 0.202 Uiso 1 calc R .
H38C H 0.1095(5) 0.5349(7) 0.4682(4) 0.202 Uiso 1 calc R .
C39 C 0.0037(5) 0.4491(7) 0.4074(4) 0.105(3) Uani 1 d . .
H39A H -0.0369(5) 0.4479(7) 0.3771(4) 0.158 Uiso 1 calc R .
H39B H -0.0033(5) 0.4745(7) 0.4427(4) 0.158 Uiso 1 calc R .
H39C H 0.0200(5) 0.3909(7) 0.4157(4) 0.158 Uiso 1 calc R .
B1 B 0.0629(4) 0.1837(6) 0.0578(4) 0.058(2) Uani 1 d . .
H1 H 0.0690(4) 0.1916(6) 0.0181(4) 0.070 Uiso 1 calc R .
Zn2 Zn -0.00511(4) 0.15955(5) 0.33816(3) 0.0483(2) Uani 1 d . .
N101 N -0.0476(3) 0.0599(4) 0.3802(2) 0.0505(14) Uani 1 d . .
N102 N 0.0597(3) 0.1928(4) 0.4222(2) 0.0513(15) Uani 1 d . .
N103 N -0.0799(3) 0.2420(4) 0.3453(2) 0.0502(14) Uani 1 d . .
N104 N -0.0561(3) 0.0897(4) 0.4334(2) 0.0530(15) Uani 1 d . .
C101 C -0.0826(3) 0.0253(5) 0.4595(3) 0.054(2) Uani 1 d . .
C102 C -0.0914(3) -0.0447(5) 0.4232(3) 0.059(2) Uani 1 d . .
H102 H -0.1088(3) -0.0981(5) 0.4300(3) 0.071 Uiso 1 calc R .
C103 C -0.0696(3) -0.0227(5) 0.3740(3) 0.051(2) Uani 1 d . .
C104 C -0.0979(4) 0.0350(5) 0.5184(3) 0.075(2) Uani 1 d . .
H10A H -0.1306(4) 0.0793(5) 0.5157(3) 0.113 Uiso 1 calc R .
H10B H -0.0587(4) 0.0512(5) 0.5479(3) 0.113 Uiso 1 calc R .
H10C H -0.1140(4) -0.0192(5) 0.5293(3) 0.113 Uiso 1 calc R .
C105 C -0.0717(3) -0.0764(5) 0.3218(3) 0.057(2) Uani 1 d . .
C106 C -0.0280(4) -0.0690(5) 0.2876(4) 0.089(3) Uani 1 d . .
H106 H 0.0064(4) -0.0295(5) 0.2980(4) 0.107 Uiso 1 calc R .
C107 C -0.0351(5) -0.1201(6) 0.2382(5) 0.106(3) Uani 1 d . .
H107 H -0.0059(5) -0.1113(6) 0.2151(5) 0.128 Uiso 1 calc R .
C108 C -0.0816(4) -0.1822(6) 0.2206(4) 0.079(2) Uani 1 d . .
C109 C -0.1235(4) -0.1917(6) 0.2564(4) 0.086(3) Uani 1 d . .
H109 H -0.1560(4) -0.2341(6) 0.2469(4) 0.103 Uiso 1 calc R .
C110 C -0.1194(4) -0.1406(6) 0.3061(4) 0.083(3) Uani 1 d . .
H110 H -0.1487(4) -0.1495(6) 0.3290(4) 0.100 Uiso 1 calc R .
C111 C -0.0870(5) -0.2352(7) 0.1646(5) 0.099(3) Uani 1 d . .
H111 H -0.0542(5) -0.2106(7) 0.1463(5) 0.119 Uiso 1 calc R .
C112 C -0.1495(8) -0.2231(11) 0.1219(5) 0.236(9) Uani 1 d . .
H11A H -0.1529(8) -0.1642(11) 0.1077(5) 0.354 Uiso 1 calc R .
H11B H -0.1843(8) -0.2348(11) 0.1402(5) 0.354 Uiso 1 calc R .
H11C H -0.1528(8) -0.2622(11) 0.0893(5) 0.354 Uiso 1 calc R .
C113 C -0.0694(8) -0.3234(8) 0.1756(5) 0.198(7) Uani 1 d . .
H11D H -0.0881(8) -0.3453(8) 0.2059(5) 0.296 Uiso 1 calc R .
H11E H -0.0225(8) -0.3283(8) 0.1884(5) 0.296 Uiso 1 calc R .
H11F H -0.0856(8) -0.3564(8) 0.1400(5) 0.296 Uiso 1 calc R .
N105 N 0.0252(3) 0.2135(4) 0.4623(2) 0.0523(14) Uani 1 d . .
C114 C 0.0642(4) 0.2546(5) 0.5087(3) 0.060(2) Uani 1 d . .
C115 C 0.1257(4) 0.2597(5) 0.5002(3) 0.066(2) Uani 1 d . .
H115 H 0.1627(4) 0.2845(5) 0.5256(3) 0.079 Uiso 1 calc R .
C116 C 0.1219(3) 0.2200(4) 0.4451(3) 0.052(2) Uani 1 d . .
C117 C 0.0412(4) 0.2878(6) 0.5600(3) 0.086(3) Uani 1 d . .
H11G H 0.0771(4) 0.3152(6) 0.5881(3) 0.129 Uiso 1 calc R .
H11H H 0.0251(4) 0.2401(6) 0.5787(3) 0.129 Uiso 1 calc R .
H11I H 0.0066(4) 0.3293(6) 0.5462(3) 0.129 Uiso 1 calc R .
C118 C 0.1747(3) 0.2070(5) 0.4166(3) 0.057(2) Uani 1 d . .
C119 C 0.1805(4) 0.1323(6) 0.3857(3) 0.068(2) Uani 1 d . .
H119 H 0.1496(4) 0.0881(6) 0.3821(3) 0.081 Uiso 1 calc R .
C120 C 0.2316(4) 0.1228(7) 0.3601(3) 0.090(3) Uani 1 d . .
H120 H 0.2351(4) 0.0714(7) 0.3403(3) 0.108 Uiso 1 calc R .
C121 C 0.2777(4) 0.1865(9) 0.3627(4) 0.099(4) Uani 1 d . .
C122 C 0.2722(4) 0.2595(8) 0.3943(4) 0.101(3) Uani 1 d . .
H122 H 0.3036(4) 0.3030(8) 0.3979(4) 0.121 Uiso 1 calc R .
C123 C 0.2218(4) 0.2710(6) 0.4211(4) 0.083(3) Uani 1 d . .
H123 H 0.2195(4) 0.3218(6) 0.4420(4) 0.099 Uiso 1 calc R .
C124 C 0.3330(5) 0.1706(13) 0.3323(4) 0.226(10) Uani 1 d . .
H124 H 0.3314(5) 0.1074(13) 0.3375(4) 0.272 Uiso 1 calc R .
C125 C 0.3947(5) 0.1760(9) 0.3674(5) 0.161(5) Uani 1 d . .
H12D H 0.3968(5) 0.1481(9) 0.4045(5) 0.242 Uiso 1 calc R .
H12E H 0.4068(5) 0.2361(9) 0.3742(5) 0.242 Uiso 1 calc R .
H12F H 0.4244(5) 0.1478(9) 0.3486(5) 0.242 Uiso 1 calc R .
C126 C 0.3118(5) 0.1640(7) 0.2709(5) 0.135(4) Uani 1 d . .
H12G H 0.2749(5) 0.2017(7) 0.2564(5) 0.202 Uiso 1 calc R .
H12H H 0.2992(5) 0.1051(7) 0.2601(5) 0.202 Uiso 1 calc R .
H12I H 0.3468(5) 0.1807(7) 0.2540(5) 0.202 Uiso 1 calc R .
N106 N -0.0907(3) 0.2405(4) 0.4008(2) 0.0531(15) Uani 1 d . .
C127 C -0.1473(4) 0.2813(5) 0.3991(3) 0.059(2) Uani 1 d . .
C128 C -0.1739(3) 0.3101(5) 0.3429(3) 0.062(2) Uani 1 d . .
H128 H -0.2129(3) 0.3408(5) 0.3293(3) 0.074 Uiso 1 calc R .
C129 C -0.1310(3) 0.2843(5) 0.3097(3) 0.052(2) Uani 1 d . .
C130 C -0.1733(4) 0.2911(6) 0.4533(3) 0.091(3) Uani 1 d . .
H13D H -0.1899(4) 0.2362(6) 0.4624(3) 0.136 Uiso 1 calc R .
H13E H -0.2080(4) 0.3333(6) 0.4454(3) 0.136 Uiso 1 calc R .
H13F H -0.1385(4) 0.3100(6) 0.4862(3) 0.136 Uiso 1 calc R .
C131 C -0.1399(3) 0.3007(4) 0.2463(3) 0.049(2) Uani 1 d . .
C132 C -0.2018(3) 0.2994(5) 0.2087(3) 0.072(2) Uani 1 d . .
H132 H -0.2373(3) 0.2854(5) 0.2234(3) 0.087 Uiso 1 calc R .
C133 C -0.2122(4) 0.3185(6) 0.1496(3) 0.082(3) Uani 1 d . .
H133 H -0.2549(4) 0.3172(6) 0.1254(3) 0.099 Uiso 1 calc R .
C134 C -0.1624(4) 0.3393(6) 0.1253(3) 0.068(2) Uani 1 d . .
C135 C -0.1009(4) 0.3397(6) 0.1627(3) 0.076(2) Uani 1 d . .
H135 H -0.0656(4) 0.3530(6) 0.1474(3) 0.091 Uiso 1 calc R .
C136 C -0.0886(4) 0.3213(5) 0.2229(3) 0.074(2) Uani 1 d . .
H136 H -0.0459(4) 0.3229(5) 0.2470(3) 0.089 Uiso 1 calc R .
C137 C -0.1761(4) 0.3654(7) 0.0605(3) 0.090(3) Uani 1 d . .
H137 H -0.2109(4) 0.3263(7) 0.0389(3) 0.108 Uiso 1 calc R .
C138 C -0.2043(6) 0.4547(8) 0.0508(4) 0.171(6) Uani 1 d . .
H13G H -0.2424(6) 0.4581(8) 0.0658(4) 0.257 Uiso 1 calc R .
H13H H -0.2164(6) 0.4676(8) 0.0092(4) 0.257 Uiso 1 calc R .
H13I H -0.1722(6) 0.4961(8) 0.0711(4) 0.257 Uiso 1 calc R .
C139 C -0.1202(5) 0.3524(8) 0.0340(4) 0.126(4) Uani 1 d . .
H13J H -0.1087(5) 0.2919(8) 0.0356(4) 0.189 Uiso 1 calc R .
H13K H -0.0831(5) 0.3856(8) 0.0557(4) 0.189 Uiso 1 calc R .
H13L H -0.1325(5) 0.3713(8) -0.0065(4) 0.189 Uiso 1 calc R .
B101 B -0.0471(4) 0.1868(6) 0.4511(3) 0.058(2) Uani 1 d . .
H101 H -0.0612(4) 0.1961(6) 0.4873(3) 0.070 Uiso 1 calc R .

loop_
_atom_type_symbol
_atom_type_description
_atom_type_scat_dispersion_real
_atom_type_scat_dispersion_imag
_atom_type_scat_source
C C 0.0033 0.0016 'International Tables Vol C Tables 4.2.6.8 and 6.1.1.4'
H H 0.0000 0.0000 'International Tables Vol C Tables 4.2.6.8 and 6.1.1.4'
B B 0.0013 0.0007 'International Tables Vol C Tables 4.2.6.8 and 6.1.1.4'
N N 0.0061 0.0033 'International Tables Vol C Tables 4.2.6.8 and 6.1.1.4'
S S 0.1246 0.1234 'International Tables Vol C Tables 4.2.6.8 and 6.1.1.4'
Zn Zn 0.2839 1.4301 'International Tables Vol C Tables 4.2.6.8 and 6.1.1.4'

loop_
_geom_angle_atom_site_label_1
_geom_angle_atom_site_label_2
_geom_angle_atom_site_label_3
_geom_angle
_geom_angle_site_symmetry_1
_geom_angle_site_symmetry_3
_geom_angle_publ_flag
N3 Zn1 N1 92.3(2) . . y
N3 Zn1 N2 92.5(2) . . y
N1 Zn1 N2 90.5(2) . . y
N3 Zn1 S1 124.6(2) . . y
N1 Zn1 S1 133.5(2) . . y
N2 Zn1 S1 112.46(15) . . y
Zn1 S1 Zn2 138.85(10) . . y
C3 N1 N4 107.0(5) . . y
C3 N1 Zn1 141.6(5) . . y
N4 N1 Zn1 110.6(4) . . y
C16 N2 N5 106.3(5) . . y
C16 N2 Zn1 142.9(4) . . y
N5 N2 Zn1 108.7(4) . . y
C29 N3 N6 106.2(5) . . y
C29 N3 Zn1 139.3(4) . . y
N6 N3 Zn1 111.6(4) . . y
C1 N4 N1 109.2(5) . . y
C1 N4 B1 129.3(6) . . y
N1 N4 B1 121.5(5) . . y
N4 C1 C2 108.0(6) . . y
N4 C1 C4 123.1(7) . . y
C2 C1 C4 128.8(7) . . y
C1 C2 C3 107.3(6) . . y
N1 C3 C2 108.5(6) . . y
N1 C3 C5 123.6(6) . . y
C2 C3 C5 127.9(7) . . y
C6 C5 C10 114.4(7) . . y
C6 C5 C3 124.8(7) . . y
C10 C5 C3 120.7(7) . . y
C5 C6 C7 122.8(8) . . y
C8 C7 C6 123.3(8) . . y
C7 C8 C9 114.9(8) . . y
C7 C8 C11 122.8(8) . . y
C9 C8 C11 122.2(8) . . y
C8 C9 C10 122.4(8) . . y
C5 C10 C9 122.2(8) . . y
C13 C11 C12 112.1(8) . . y
C13 C11 C8 113.4(9) . . y
C12 C11 C8 113.8(8) . . y
C14 N5 N2 109.6(5) . . y
C14 N5 B1 128.9(6) . . y
N2 N5 B1 121.4(5) . . y
N5 C14 C15 108.0(6) . . y
N5 C14 C17 123.0(6) . . y
C15 C14 C17 129.0(6) . . y
C14 C15 C16 106.2(6) . . y
N2 C16 C15 109.9(6) . . y
N2 C16 C18 123.8(6) . . y
C15 C16 C18 126.2(7) . . y
C19 C18 C23 117.4(6) . . y
C19 C18 C16 122.7(6) . . y
C23 C18 C16 119.8(6) . . y
C18 C19 C20 120.8(7) . . y
C21 C20 C19 121.8(7) . . y
C20 C21 C22 117.2(7) . . y
C20 C21 C24 122.8(7) . . y
C22 C21 C24 120.0(7) . . y
C21 C22 C23 121.4(7) . . y
C22 C23 C18 121.4(7) . . y
C25 C24 C21 114.0(7) . . y
C25 C24 C26 110.6(7) . . y
C21 C24 C26 109.4(7) . . y
C27 N6 N3 109.5(5) . . y
C27 N6 B1 130.4(6) . . y
N3 N6 B1 120.1(5) . . y
N6 C27 C28 108.0(6) . . y
N6 C27 C30 123.3(7) . . y
C28 C27 C30 128.6(7) . . y
C27 C28 C29 107.1(7) . . y
N3 C29 C28 109.1(6) . . y
N3 C29 C31 123.4(6) . . y
C28 C29 C31 127.5(7) . . y
C36 C31 C32 117.3(7) . . y
C36 C31 C29 123.5(6) . . y
C32 C31 C29 119.1(7) . . y
C33 C32 C31 121.9(7) . . y
C34 C33 C32 121.8(8) . . y
C33 C34 C35 116.3(7) . . y
C33 C34 C37 122.2(8) . . y
C35 C34 C37 121.4(7) . . y
C36 C35 C34 122.4(7) . . y
C31 C36 C35 120.2(7) . . y
C38 C37 C39 111.2(8) . . y
C38 C37 C34 113.2(8) . . y
C39 C37 C34 110.6(7) . . y
N5 B1 N6 110.6(6) . . y
N5 B1 N4 110.6(6) . . y
N6 B1 N4 109.1(6) . . y
N103 Zn2 N102 95.5(2) . . y
N103 Zn2 N101 88.9(2) . . y
N102 Zn2 N101 89.6(2) . . y
N103 Zn2 S1 136.31(15) . . y
N102 Zn2 S1 111.2(2) . . y
N101 Zn2 S1 123.8(2) . . y
C103 N101 N104 106.7(5) . . y
C103 N101 Zn2 143.1(5) . . y
N104 N101 Zn2 110.3(4) . . y
C116 N102 N105 107.0(5) . . y
C116 N102 Zn2 139.4(4) . . y
N105 N102 Zn2 111.1(4) . . y
C129 N103 N106 106.8(5) . . y
C129 N103 Zn2 138.8(4) . . y
N106 N103 Zn2 112.7(4) . . y
C101 N104 N101 109.3(6) . . y
C101 N104 B101 128.3(6) . . y
N101 N104 B101 121.6(5) . . y
C102 C101 N104 107.6(6) . . y
C102 C101 C104 128.9(7) . . y
N104 C101 C104 123.5(7) . . y
C101 C102 C103 107.8(6) . . y
N101 C103 C102 108.7(6) . . y
N101 C103 C105 123.7(6) . . y
C102 C103 C105 127.6(7) . . y
C106 C105 C110 117.0(7) . . y
C106 C105 C103 124.1(7) . . y
C110 C105 C103 118.8(7) . . y
C107 C106 C105 120.2(8) . . y
C108 C107 C106 124.7(8) . . y
C107 C108 C109 114.8(8) . . y
C107 C108 C111 121.6(8) . . y
C109 C108 C111 123.6(8) . . y
C108 C109 C110 122.8(8) . . y
C105 C110 C109 120.4(7) . . y
C113 C111 C112 113.5(11) . . y
C113 C111 C108 113.6(10) . . y
C112 C111 C108 112.1(9) . . y
C114 N105 N102 110.1(6) . . y
C114 N105 B101 129.6(6) . . y
N102 N105 B101 120.3(5) . . y
N105 C114 C115 108.3(6) . . y
N105 C114 C117 123.5(7) . . y
C115 C114 C117 128.2(7) . . y
C114 C115 C116 106.3(6) . . y
N102 C116 C115 108.3(6) . . y
N102 C116 C118 124.0(6) . . y
C115 C116 C118 127.7(7) . . y
C119 C118 C123 118.1(7) . . y
C119 C118 C116 122.6(7) . . y
C123 C118 C116 119.3(8) . . y
C120 C119 C118 120.3(8) . . y
C119 C120 C121 122.4(9) . . y
C122 C121 C120 116.8(9) . . y
C122 C121 C124 124.4(12) . . y
C120 C121 C124 118.8(12) . . y
C121 C122 C123 122.4(9) . . y
C122 C123 C118 119.9(9) . . y
C125 C124 C126 129.2(9) . . y
C125 C124 C121 115.8(9) . . y
C126 C124 C121 114.3(9) . . y
C127 N106 N103 109.3(5) . . y
C127 N106 B101 128.8(6) . . y
N103 N106 B101 121.3(5) . . y
N106 C127 C128 108.6(6) . . y
N106 C127 C130 122.5(6) . . y
C128 C127 C130 128.8(7) . . y
C127 C128 C129 106.4(6) . . y
N103 C129 C128 108.9(6) . . y
N103 C129 C131 125.3(6) . . y
C128 C129 C131 125.8(6) . . y
C132 C131 C136 117.8(6) . . y
C132 C131 C129 119.6(6) . . y
C136 C131 C129 122.5(6) . . y
C131 C132 C133 121.1(7) . . y
C134 C133 C132 122.4(7) . . y
C133 C134 C135 116.3(6) . . y
C133 C134 C137 121.0(7) . . y
C135 C134 C137 122.6(7) . . y
C134 C135 C136 122.9(7) . . y
C131 C136 C135 119.5(7) . . y
C139 C137 C138 113.0(9) . . y
C139 C137 C134 114.7(7) . . y
C138 C137 C134 111.0(8) . . y
N106 B101 N105 110.9(6) . . y
N106 B101 N104 107.9(6) . . y
N105 B101 N104 110.5(6) . . y

loop_
_geom_bond_atom_site_label_1
_geom_bond_atom_site_label_2
_geom_bond_distance
_geom_bond_site_symmetry_2
_geom_bond_publ_flag
Zn1 N3 2.088(5) . y
Zn1 N1 2.099(5) . y
Zn1 N2 2.183(5) . y
Zn1 S1 2.186(2) . y
S1 Zn2 2.189(2) . y
N1 C3 1.349(8) . y
N1 N4 1.378(6) . y
N2 C16 1.346(8) . y
N2 N5 1.375(6) . y
N3 C29 1.355(8) . y
N3 N6 1.382(6) . y
N4 C1 1.351(8) . y
N4 B1 1.539(9) . y
C1 C2 1.362(9) . y
C1 C4 1.501(9) . y
C2 C3 1.392(9) . y
C3 C5 1.474(9) . y
C5 C6 1.352(9) . y
C5 C10 1.369(9) . y
C6 C7 1.375(10) . y
C7 C8 1.336(10) . y
C8 C9 1.360(11) . y
C8 C11 1.523(11) . y
C9 C10 1.383(11) . y
C11 C13 1.484(12) . y
C11 C12 1.500(11) . y
N5 C14 1.356(8) . y
N5 B1 1.523(10) . y
C14 C15 1.369(9) . y
C14 C17 1.506(8) . y
C15 C16 1.392(8) . y
C16 C18 1.473(9) . y
C18 C19 1.372(8) . y
C18 C23 1.393(9) . y
C19 C20 1.398(9) . y
C20 C21 1.378(9) . y
C21 C22 1.380(9) . y
C21 C24 1.513(10) . y
C22 C23 1.382(9) . y
C24 C25 1.502(11) . y
C24 C26 1.528(11) . y
N6 C27 1.353(8) . y
N6 B1 1.538(9) . y
C27 C28 1.363(9) . y
C27 C30 1.515(9) . y
C28 C29 1.389(9) . y
C29 C31 1.471(9) . y
C31 C36 1.381(9) . y
C31 C32 1.383(9) . y
C32 C33 1.372(10) . y
C33 C34 1.371(10) . y
C34 C35 1.393(10) . y
C34 C37 1.515(10) . y
C35 C36 1.385(9) . y
C37 C38 1.495(12) . y
C37 C39 1.504(11) . y
Zn2 N103 2.066(5) . y
Zn2 N102 2.142(5) . y
Zn2 N101 2.141(6) . y
N101 C103 1.347(8) . y
N101 N104 1.383(7) . y
N102 C116 1.349(8) . y
N102 N105 1.369(6) . y
N103 C129 1.346(8) . y
N103 N106 1.378(6) . y
N104 C101 1.359(8) . y
N104 B101 1.548(10) . y
C101 C102 1.353(9) . y
C101 C104 1.506(9) . y
C102 C103 1.392(8) . y
C103 C105 1.466(9) . y
C105 C106 1.375(9) . y
C105 C110 1.390(9) . y
C106 C107 1.375(11) . y
C107 C108 1.355(10) . y
C108 C109 1.379(10) . y
C108 C111 1.521(11) . y
C109 C110 1.386(10) . y
C111 C113 1.411(13) . y
C111 C112 1.445(14) . y
N105 C114 1.338(8) . y
N105 B101 1.535(10) . y
C114 C115 1.367(9) . y
C114 C117 1.500(9) . y
C115 C116 1.411(9) . y
C116 C118 1.455(9) . y
C118 C119 1.381(10) . y
C118 C123 1.384(10) . y
C119 C120 1.373(10) . y
C120 C121 1.371(12) . y
C121 C122 1.366(12) . y
C121 C124 1.540(12) . y
C122 C123 1.381(11) . y
C124 C125 1.347(12) . y
C124 C126 1.393(12) . y
N106 C127 1.341(8) . y
N106 B101 1.532(9) . y
C127 C128 1.363(9) . y
C127 C130 1.517(9) . y
C128 C129 1.398(8) . y
C129 C131 1.470(8) . y
C131 C132 1.370(8) . y
C131 C136 1.373(9) . y
C132 C133 1.375(9) . y
C133 C134 1.359(9) . y
C134 C135 1.363(9) . y
C134 C137 1.522(9) . y
C135 C136 1.394(9) . y
C137 C139 1.485(11) . y
C137 C138 1.491(13) . y

loop_
_cod_changelog_entry_id
_cod_changelog_entry_author
_cod_changelog_entry_date
_cod_changelog_entry_text
1 'Vaitkus, Antanas' 2024-11-15T14:40:08+02:00
;
 Removed multiple data items that had the 'Y' placeholder value.
;
